data_4511615
loop_
_publ_author_name
'Hu, Peng'
'Diskin-Posner, Yael'
'Ben-David, Yehoshoa'
'Milstein, David'

_publ_section_title
;
 Reusable Homogeneous Catalytic System for Hydrogen Production from
 Methanol and Water
;
_journal_issue 8
_journal_name_full 'ACS Catalysis'
_journal_page_first 2649
_journal_paper_doi 10.1021/cs500937f
_journal_volume 4
_journal_year 2014
_chemical_formula_moiety 'C21 H29 N2 O3 P Ru'
_chemical_formula_sum 'C21 H29 N2 O3 P Ru'
_chemical_formula_weight 489.50
_chemical_name_systematic
; 
 ? 
;
_space_group_IT_number 2
_symmetry_cell_setting triclinic
_symmetry_space_group_name_Hall '-P 1'
_symmetry_space_group_name_H-M 'P -1'
_atom_sites_solution_hydrogens geom
_atom_sites_solution_primary direct
_atom_sites_solution_secondary difmap
_audit_creation_method SHELXL-97
_cell_angle_alpha 88.131(2)
_cell_angle_beta 88.041(2)
_cell_angle_gamma 86.190(2)
_cell_formula_units_Z 4
_cell_length_a 8.6291(4)
_cell_length_b 15.0143(6)
_cell_length_c 16.9802(7)
_cell_measurement_reflns_used 78687
_cell_measurement_temperature 100(2)
_cell_measurement_theta_max 36.48
_cell_measurement_theta_min 1.20
_cell_volume 2192.79(16)
_computing_cell_refinement APEX2
_computing_data_collection 'Collect package Bruker APEX2'
_computing_data_reduction APEX2
_computing_structure_refinement 'SHELXL-97 (Sheldrick, 1997)'
_computing_structure_solution 'SHELXS-97 (Sheldrick, 1990)'
_diffrn_ambient_temperature 100(2)
_diffrn_measured_fraction_theta_full 0.995
_diffrn_measured_fraction_theta_max 0.995
_diffrn_measurement_device_type 'Bruker APEX - II KappaCCD'
_diffrn_measurement_method 'phi and omega scans'
_diffrn_radiation_monochromator graphite
_diffrn_radiation_source 'fine-focus sealed tube'
_diffrn_radiation_type MoK\a
_diffrn_radiation_wavelength 0.71073
_diffrn_reflns_av_R_equivalents 0.0704
_diffrn_reflns_av_sigmaI/netI 0.0711
_diffrn_reflns_limit_h_max 13
_diffrn_reflns_limit_h_min -9
_diffrn_reflns_limit_k_max 22
_diffrn_reflns_limit_k_min -24
_diffrn_reflns_limit_l_max 27
_diffrn_reflns_limit_l_min -27
_diffrn_reflns_number 74336
_diffrn_reflns_theta_full 34.97
_diffrn_reflns_theta_max 34.97
_diffrn_reflns_theta_min 2.80
_exptl_absorpt_coefficient_mu 0.811
_exptl_absorpt_correction_T_max 0.9454
_exptl_absorpt_correction_T_min 0.7390
_exptl_absorpt_correction_type multi-scan
_exptl_absorpt_process_details 'Bruker APEX2'
_exptl_crystal_colour orange
_exptl_crystal_density_diffrn 1.483
_exptl_crystal_density_method 'not measured'
_exptl_crystal_description plate
_exptl_crystal_F_000 1008
_exptl_crystal_size_max 0.40
_exptl_crystal_size_mid 0.36
_exptl_crystal_size_min 0.07
_refine_diff_density_max 1.282
_refine_diff_density_min -1.264
_refine_diff_density_rms 0.126
_refine_ls_extinction_method none
_refine_ls_goodness_of_fit_ref 1.021
_refine_ls_hydrogen_treatment mixed
_refine_ls_matrix_type full
_refine_ls_number_parameters 525
_refine_ls_number_reflns 19147
_refine_ls_number_restraints 0
_refine_ls_restrained_S_all 1.021
_refine_ls_R_factor_all 0.0738
_refine_ls_R_factor_gt 0.0410
_refine_ls_shift/su_max 0.004
_refine_ls_shift/su_mean 0.000
_refine_ls_structure_factor_coef Fsqd
_refine_ls_weighting_details 'calc w=1/[\s^2^(Fo^2^)+(0.0296P)^2^+0.4813P] where P=(Fo^2^+2Fc^2^)/3'
_refine_ls_weighting_scheme calc
_refine_ls_wR_factor_gt 0.0790
_refine_ls_wR_factor_ref 0.0906
_reflns_number_gt 13184
_reflns_number_total 19147
_reflns_threshold_expression >2sigma(I)
_cod_data_source_file cs500937f_si_002.cif
_cod_data_source_block m1635
_cod_depositor_comments
;
The following automatic conversions were performed:

'_symmetry_cell_setting' value 'Triclinic' changed to 'triclinic'
according to
/usr/data/users/saulius/crontab/automatic-downloads/rss-feeds/ACS/lib/dictionaries/cif_core.dic
dictionary named 'cif_core.dic' version 2.4.2 from 2011-04-26.

Automatic conversion script
Id: cif_fix_values 2281 2013-09-26 08:29:07Z andrius 

 Adding full bibliography for 4511615.cif.
;
_cod_original_sg_symbol_Hall -P1
_cod_original_sg_symbol_H-M P-1
_cod_database_code 4511615

loop_
_symmetry_equiv_pos_as_xyz
'x, y, z'
'-x, -y, -z'

loop_
_atom_site_label
_atom_site_type_symbol
_atom_site_fract_x
_atom_site_fract_y
_atom_site_fract_z
_atom_site_U_iso_or_equiv
_atom_site_adp_type
_atom_site_occupancy
_atom_site_symmetry_multiplicity
_atom_site_calc_flag
_atom_site_refinement_flags
Ru1 Ru 0.534325(19) 0.501088(10) 0.260536(9) 0.01516(4) Uani 1 1 d .
H1 H 0.424(3) 0.4536(14) 0.2159(13) 0.018(6) Uiso 1 1 d .
P1 P 0.72421(7) 0.41426(4) 0.19627(3) 0.02040(11) Uani 1 1 d .
N1 N 0.3605(2) 0.54161(11) 0.34522(10) 0.0172(3) Uani 1 1 d .
N2 N 0.5426(2) 0.39520(11) 0.34278(10) 0.0175(3) Uani 1 1 d .
C1 C 0.2615(2) 0.61501(14) 0.34056(12) 0.0211(4) Uani 1 1 d .
H1A H 0.2674 0.6533 0.2951 0.025 Uiso 1 1 calc R
C2 C 0.1520(3) 0.63659(15) 0.39930(13) 0.0244(4) Uani 1 1 d .
H2A H 0.0829 0.6882 0.3937 0.029 Uiso 1 1 calc R
C3 C 0.1443(3) 0.58230(15) 0.46620(13) 0.0259(5) Uani 1 1 d .
H3 H 0.0693 0.5958 0.5071 0.031 Uiso 1 1 calc R
C4 C 0.2476(3) 0.50750(15) 0.47319(13) 0.0229(4) Uani 1 1 d .
H4 H 0.2451 0.4698 0.5192 0.028 Uiso 1 1 calc R
C5 C 0.3546(2) 0.48883(13) 0.41185(12) 0.0181(4) Uani 1 1 d .
C6 C 0.4642(2) 0.40852(13) 0.41203(12) 0.0180(4) Uani 1 1 d .
C7 C 0.4841(3) 0.34867(14) 0.47552(13) 0.0228(4) Uani 1 1 d .
H7 H 0.4320 0.3598 0.5248 0.027 Uiso 1 1 calc R
C8 C 0.5815(3) 0.27245(15) 0.46563(14) 0.0282(5) Uani 1 1 d .
H8 H 0.6009 0.2319 0.5088 0.034 Uiso 1 1 calc R
C9 C 0.6502(3) 0.25597(14) 0.39231(15) 0.0267(5) Uani 1 1 d .
H9 H 0.7111 0.2018 0.3840 0.032 Uiso 1 1 calc R
C10 C 0.6301(3) 0.31873(13) 0.33073(13) 0.0216(4) Uani 1 1 d .
C11 C 0.6939(3) 0.30560(14) 0.24812(14) 0.0258(5) Uani 1 1 d .
H11A H 0.6207 0.2724 0.2185 0.031 Uiso 1 1 calc R
H11B H 0.7940 0.2694 0.2499 0.031 Uiso 1 1 calc R
C12 C 0.7039(3) 0.38844(17) 0.08945(14) 0.0312(5) Uani 1 1 d .
C13 C 0.5291(3) 0.3844(2) 0.07430(15) 0.0401(7) Uani 1 1 d .
H13A H 0.5158 0.3690 0.0194 0.060 Uiso 1 1 calc R
H13B H 0.4754 0.4427 0.0843 0.060 Uiso 1 1 calc R
H13C H 0.4854 0.3389 0.1096 0.060 Uiso 1 1 calc R
C14 C 0.7840(4) 0.29808(18) 0.06610(16) 0.0427(7) Uani 1 1 d .
H14A H 0.7609 0.2864 0.0114 0.064 Uiso 1 1 calc R
H14B H 0.7455 0.2506 0.1010 0.064 Uiso 1 1 calc R
H14C H 0.8966 0.2997 0.0710 0.064 Uiso 1 1 calc R
C15 C 0.7679(4) 0.46426(19) 0.03712(15) 0.0410(7) Uani 1 1 d .
H15A H 0.8810 0.4632 0.0415 0.062 Uiso 1 1 calc R
H15B H 0.7209 0.5218 0.0545 0.062 Uiso 1 1 calc R
H15C H 0.7425 0.4560 -0.0179 0.062 Uiso 1 1 calc R
C16 C 0.9349(3) 0.43198(15) 0.21649(14) 0.0247(4) Uani 1 1 d .
C17 C 0.9683(3) 0.52956(15) 0.19447(15) 0.0301(5) Uani 1 1 d .
H17A H 1.0747 0.5402 0.2083 0.045 Uiso 1 1 calc R
H17B H 0.8950 0.5701 0.2235 0.045 Uiso 1 1 calc R
H17C H 0.9564 0.5403 0.1377 0.045 Uiso 1 1 calc R
C18 C 1.0562(3) 0.36881(17) 0.17521(16) 0.0340(6) Uani 1 1 d .
H18A H 1.0573 0.3822 0.1183 0.051 Uiso 1 1 calc R
H18B H 1.0299 0.3069 0.1853 0.051 Uiso 1 1 calc R
H18C H 1.1591 0.3770 0.1956 0.051 Uiso 1 1 calc R
C19 C 0.9537(3) 0.41818(16) 0.30626(14) 0.0282(5) Uani 1 1 d .
H19A H 0.9438 0.3551 0.3211 0.042 Uiso 1 1 calc R
H19B H 0.8729 0.4549 0.3343 0.042 Uiso 1 1 calc R
H19C H 1.0562 0.4357 0.3204 0.042 Uiso 1 1 calc R
C20 C 0.5056(3) 0.59012(14) 0.18377(12) 0.0213(4) Uani 1 1 d .
O1 O 0.4763(2) 0.64257(11) 0.13402(9) 0.0329(4) Uani 1 1 d .
O2 O 0.68156(17) 0.56551(9) 0.34298(8) 0.0209(3) Uani 1 1 d .
C21 C 0.7050(3) 0.64693(14) 0.33887(12) 0.0208(4) Uani 1 1 d .
H21 H 0.6562 0.6811 0.2974 0.025 Uiso 1 1 calc R
O3 O 0.78467(19) 0.68774(10) 0.38280(9) 0.0273(3) Uani 1 1 d .
Ru2 Ru 0.993013(19) 1.020107(10) 0.259398(9) 0.01498(4) Uani 1 1 d .
H2 H 0.888(3) 1.0971(14) 0.2295(13) 0.017(6) Uiso 1 1 d .
P2 P 0.83226(6) 0.93034(3) 0.19913(3) 0.01511(10) Uani 1 1 d .
N3 N 1.0687(2) 1.10883(11) 0.34236(11) 0.0207(4) Uani 1 1 d .
N4 N 0.8455(2) 0.99753(11) 0.35707(10) 0.0179(3) Uani 1 1 d .
C22 C 1.1789(3) 1.16724(14) 0.32931(15) 0.0273(5) Uani 1 1 d .
H22 H 1.2370 1.1659 0.2808 0.033 Uiso 1 1 calc R
C23 C 1.2109(3) 1.22921(15) 0.38393(16) 0.0327(6) Uani 1 1 d .
H23 H 1.2887 1.2701 0.3725 0.039 Uiso 1 1 calc R
C24 C 1.1289(3) 1.23130(15) 0.45518(16) 0.0341(6) Uani 1 1 d .
H24 H 1.1502 1.2730 0.4936 0.041 Uiso 1 1 calc R
C25 C 1.0154(3) 1.17156(15) 0.46947(14) 0.0290(5) Uani 1 1 d .
H25 H 0.9572 1.1719 0.5180 0.035 Uiso 1 1 calc R
C26 C 0.9867(3) 1.11074(14) 0.41226(13) 0.0219(4) Uani 1 1 d .
C27 C 0.8666(2) 1.04539(14) 0.42201(12) 0.0199(4) Uani 1 1 d .
C28 C 0.7817(3) 1.03071(16) 0.49145(13) 0.0257(5) Uani 1 1 d .
H28 H 0.7955 1.0648 0.5365 0.031 Uiso 1 1 calc R
C29 C 0.6761(3) 0.96506(16) 0.49337(13) 0.0264(5) Uani 1 1 d .
H29 H 0.6166 0.9539 0.5403 0.032 Uiso 1 1 calc R
C30 C 0.6564(3) 0.91558(15) 0.42744(12) 0.0230(4) Uani 1 1 d .
H30 H 0.5837 0.8707 0.4287 0.028 Uiso 1 1 calc R
C31 C 0.7454(2) 0.93281(14) 0.35919(12) 0.0191(4) Uani 1 1 d .
C32 C 0.7418(3) 0.87684(14) 0.28733(11) 0.0200(4) Uani 1 1 d .
H32A H 0.6326 0.8664 0.2766 0.024 Uiso 1 1 calc R
H32B H 0.7974 0.8181 0.2981 0.024 Uiso 1 1 calc R
C33 C 0.9143(3) 0.83387(13) 0.13903(12) 0.0210(4) Uani 1 1 d .
C34 C 0.9603(3) 0.86903(16) 0.05644(13) 0.0304(5) Uani 1 1 d .
H34A H 1.0267 0.8233 0.0294 0.046 Uiso 1 1 calc R
H34B H 1.0170 0.9230 0.0607 0.046 Uiso 1 1 calc R
H34C H 0.8665 0.8833 0.0263 0.046 Uiso 1 1 calc R
C35 C 1.0617(3) 0.79605(16) 0.17950(15) 0.0338(6) Uani 1 1 d .
H35A H 1.1067 0.7443 0.1509 0.051 Uiso 1 1 calc R
H35B H 1.0354 0.7776 0.2340 0.051 Uiso 1 1 calc R
H35C H 1.1372 0.8420 0.1795 0.051 Uiso 1 1 calc R
C36 C 0.8055(3) 0.75778(15) 0.13262(15) 0.0316(5) Uani 1 1 d .
H36A H 0.7103 0.7806 0.1069 0.047 Uiso 1 1 calc R
H36B H 0.7793 0.7340 0.1855 0.047 Uiso 1 1 calc R
H36C H 0.8576 0.7102 0.1014 0.047 Uiso 1 1 calc R
C37 C 0.6618(2) 0.99039(13) 0.14834(12) 0.0199(4) Uani 1 1 d .
C38 C 0.5500(3) 0.92809(16) 0.11360(14) 0.0273(5) Uani 1 1 d .
H38A H 0.5235 0.8822 0.1533 0.041 Uiso 1 1 calc R
H38B H 0.5998 0.8995 0.0674 0.041 Uiso 1 1 calc R
H38C H 0.4552 0.9627 0.0979 0.041 Uiso 1 1 calc R
C39 C 0.7205(3) 1.05362(15) 0.08233(13) 0.0270(5) Uani 1 1 d .
H39A H 0.7666 1.0184 0.0388 0.040 Uiso 1 1 calc R
H39B H 0.7990 1.0901 0.1030 0.040 Uiso 1 1 calc R
H39C H 0.6333 1.0926 0.0632 0.040 Uiso 1 1 calc R
C40 C 0.5713(3) 1.04744(15) 0.21034(13) 0.0254(5) Uani 1 1 d .
H40A H 0.4864 1.0831 0.1852 0.038 Uiso 1 1 calc R
H40B H 0.6414 1.0873 0.2336 0.038 Uiso 1 1 calc R
H40C H 0.5284 1.0083 0.2517 0.038 Uiso 1 1 calc R
C41 C 1.1179(2) 1.04580(14) 0.17290(13) 0.0218(4) Uani 1 1 d .
O4 O 1.1932(2) 1.06547(13) 0.11805(10) 0.0346(4) Uani 1 1 d .
O5 O 1.12739(17) 0.91313(10) 0.32799(8) 0.0202(3) Uani 1 1 d .
C42 C 1.2653(3) 0.88724(14) 0.31501(12) 0.0216(4) Uani 1 1 d .
H42 H 1.3126 0.9086 0.2673 0.026 Uiso 1 1 calc R
O6 O 1.34822(19) 0.83622(11) 0.35788(10) 0.0310(4) Uani 1 1 d .

loop_
_atom_site_aniso_label
_atom_site_aniso_U_11
_atom_site_aniso_U_22
_atom_site_aniso_U_33
_atom_site_aniso_U_23
_atom_site_aniso_U_13
_atom_site_aniso_U_12
Ru1 0.01852(8) 0.01331(7) 0.01337(7) -0.00083(5) -0.00116(6) 0.00155(6)
P1 0.0241(3) 0.0173(2) 0.0192(3) -0.00222(19) 0.0001(2) 0.0036(2)
N1 0.0176(8) 0.0173(7) 0.0167(8) -0.0016(6) -0.0030(6) -0.0001(6)
N2 0.0179(8) 0.0163(7) 0.0183(8) 0.0010(6) -0.0037(7) -0.0014(6)
C1 0.0216(11) 0.0212(9) 0.0199(10) -0.0018(7) -0.0011(8) 0.0026(8)
C2 0.0209(11) 0.0264(10) 0.0257(11) -0.0067(8) 0.0008(9) 0.0012(9)
C3 0.0205(11) 0.0342(12) 0.0233(11) -0.0090(9) 0.0055(9) -0.0025(9)
C4 0.0240(11) 0.0278(10) 0.0178(9) -0.0016(8) 0.0004(8) -0.0081(9)
C5 0.0194(10) 0.0197(9) 0.0159(9) -0.0016(7) -0.0020(7) -0.0048(8)
C6 0.0166(9) 0.0200(9) 0.0183(9) 0.0027(7) -0.0052(7) -0.0068(8)
C7 0.0213(10) 0.0269(10) 0.0208(10) 0.0075(8) -0.0043(8) -0.0086(9)
C8 0.0226(11) 0.0280(11) 0.0345(13) 0.0149(9) -0.0090(10) -0.0085(9)
C9 0.0204(11) 0.0198(9) 0.0396(13) 0.0095(9) -0.0080(10) 0.0000(8)
C10 0.0192(10) 0.0170(9) 0.0284(11) 0.0023(8) -0.0042(8) -0.0006(8)
C11 0.0277(12) 0.0164(9) 0.0327(12) -0.0018(8) -0.0029(10) 0.0048(9)
C12 0.0348(14) 0.0356(13) 0.0224(11) -0.0114(9) -0.0021(10) 0.0105(11)
C13 0.0432(16) 0.0525(17) 0.0250(12) -0.0192(11) -0.0068(11) 0.0066(13)
C14 0.0500(18) 0.0416(15) 0.0357(15) -0.0205(12) -0.0034(13) 0.0139(13)
C15 0.0490(17) 0.0511(16) 0.0205(12) -0.0008(11) 0.0074(11) 0.0112(14)
C16 0.0207(11) 0.0237(10) 0.0291(11) -0.0011(8) 0.0000(9) 0.0028(9)
C17 0.0286(13) 0.0274(11) 0.0338(13) -0.0004(9) 0.0048(10) -0.0020(10)
C18 0.0240(12) 0.0369(13) 0.0399(14) -0.0032(11) 0.0033(11) 0.0066(10)
C19 0.0228(11) 0.0308(11) 0.0308(12) -0.0004(9) -0.0053(9) 0.0026(9)
C20 0.0247(11) 0.0214(9) 0.0174(9) -0.0026(7) 0.0005(8) 0.0024(8)
O1 0.0483(11) 0.0284(8) 0.0212(8) 0.0055(6) -0.0047(8) 0.0032(8)
O2 0.0235(8) 0.0200(7) 0.0195(7) -0.0011(5) -0.0039(6) -0.0005(6)
C21 0.0236(11) 0.0247(10) 0.0143(9) -0.0006(7) 0.0017(8) -0.0046(8)
O3 0.0303(9) 0.0251(8) 0.0278(8) -0.0050(6) -0.0051(7) -0.0065(7)
Ru2 0.01534(8) 0.01548(7) 0.01416(7) -0.00214(5) -0.00216(6) 0.00031(6)
P2 0.0176(2) 0.0152(2) 0.0126(2) -0.00150(17) -0.00071(18) -0.00085(19)
N3 0.0208(9) 0.0186(8) 0.0230(9) -0.0039(6) -0.0081(7) 0.0034(7)
N4 0.0178(8) 0.0203(8) 0.0152(8) -0.0041(6) -0.0014(6) 0.0040(7)
C22 0.0267(12) 0.0209(10) 0.0352(13) -0.0025(9) -0.0123(10) -0.0024(9)
C23 0.0320(13) 0.0211(10) 0.0469(15) -0.0076(10) -0.0198(12) -0.0020(10)
C24 0.0353(14) 0.0249(11) 0.0433(15) -0.0166(10) -0.0236(12) 0.0086(10)
C25 0.0272(12) 0.0282(11) 0.0315(12) -0.0159(9) -0.0142(10) 0.0131(10)
C26 0.0213(10) 0.0209(9) 0.0233(10) -0.0086(8) -0.0094(8) 0.0083(8)
C27 0.0189(10) 0.0226(9) 0.0177(9) -0.0067(7) -0.0052(8) 0.0084(8)
C28 0.0254(12) 0.0331(11) 0.0169(10) -0.0076(8) -0.0048(8) 0.0152(10)
C29 0.0208(11) 0.0411(13) 0.0156(9) -0.0002(9) 0.0009(8) 0.0107(10)
C30 0.0185(10) 0.0329(11) 0.0168(9) 0.0024(8) 0.0008(8) 0.0019(9)
C31 0.0177(10) 0.0244(9) 0.0146(9) -0.0002(7) -0.0017(7) 0.0027(8)
C32 0.0227(10) 0.0220(9) 0.0157(9) -0.0006(7) 0.0014(8) -0.0050(8)
C33 0.0273(11) 0.0191(9) 0.0164(9) -0.0050(7) -0.0008(8) 0.0016(8)
C34 0.0382(14) 0.0332(12) 0.0190(10) -0.0077(9) 0.0067(10) 0.0035(11)
C35 0.0386(15) 0.0294(12) 0.0326(13) -0.0122(10) -0.0082(11) 0.0131(11)
C36 0.0442(15) 0.0199(10) 0.0315(13) -0.0089(9) -0.0023(11) -0.0037(10)
C37 0.0184(10) 0.0209(9) 0.0208(10) -0.0031(7) -0.0045(8) -0.0006(8)
C38 0.0211(11) 0.0339(12) 0.0279(12) -0.0079(9) -0.0051(9) -0.0036(9)
C39 0.0281(12) 0.0271(11) 0.0256(11) 0.0042(9) -0.0065(9) 0.0000(9)
C40 0.0200(11) 0.0285(11) 0.0275(11) -0.0048(9) -0.0028(9) 0.0029(9)
C41 0.0169(10) 0.0272(10) 0.0216(10) 0.0012(8) -0.0058(8) -0.0027(8)
O4 0.0258(9) 0.0536(11) 0.0241(8) 0.0106(8) 0.0006(7) -0.0076(8)
O5 0.0214(8) 0.0232(7) 0.0156(7) -0.0001(5) -0.0006(6) 0.0020(6)
C42 0.0236(11) 0.0281(10) 0.0138(9) -0.0009(7) -0.0019(8) -0.0069(9)
O6 0.0273(9) 0.0362(9) 0.0285(9) -0.0010(7) -0.0080(7) 0.0094(7)

loop_
_atom_type_symbol
_atom_type_description
_atom_type_scat_dispersion_real
_atom_type_scat_dispersion_imag
_atom_type_scat_source
C C 0.0033 0.0016 'International Tables Vol C Tables 4.2.6.8 and 6.1.1.4'
H H 0.0000 0.0000 'International Tables Vol C Tables 4.2.6.8 and 6.1.1.4'
N N 0.0061 0.0033 'International Tables Vol C Tables 4.2.6.8 and 6.1.1.4'
O O 0.0106 0.0060 'International Tables Vol C Tables 4.2.6.8 and 6.1.1.4'
P P 0.1023 0.0942 'International Tables Vol C Tables 4.2.6.8 and 6.1.1.4'
Ru Ru -1.2594 0.8363 'International Tables Vol C Tables 4.2.6.8 and 6.1.1.4'

loop_
_geom_angle_atom_site_label_1
_geom_angle_atom_site_label_2
_geom_angle_atom_site_label_3
_geom_angle
C20 Ru1 N2 173.30(8)
C20 Ru1 N1 100.93(8)
N2 Ru1 N1 77.14(7)
C20 Ru1 O2 101.29(8)
N2 Ru1 O2 84.83(6)
N1 Ru1 O2 81.21(6)
C20 Ru1 P1 98.35(7)
N2 Ru1 P1 83.27(5)
N1 Ru1 P1 160.34(5)
O2 Ru1 P1 98.79(4)
C20 Ru1 H1 84.8(9)
N2 Ru1 H1 88.8(9)
N1 Ru1 H1 92.3(9)
O2 Ru1 H1 171.8(9)
P1 Ru1 H1 85.6(9)
C11 P1 C12 103.16(11)
C11 P1 C16 102.58(10)
C12 P1 C16 110.10(11)
C11 P1 Ru1 98.93(7)
C12 P1 Ru1 120.09(8)
C16 P1 Ru1 118.16(7)
C1 N1 C5 118.18(18)
C1 N1 Ru1 126.66(14)
C5 N1 Ru1 115.11(13)
C10 N2 C6 120.69(18)
C10 N2 Ru1 122.36(14)
C6 N2 Ru1 116.79(13)
N1 C1 C2 122.6(2)
N1 C1 H1A 118.7
C2 C1 H1A 118.7
C3 C2 C1 119.2(2)
C3 C2 H2A 120.4
C1 C2 H2A 120.4
C2 C3 C4 119.2(2)
C2 C3 H3 120.4
C4 C3 H3 120.4
C5 C4 C3 119.0(2)
C5 C4 H4 120.5
C3 C4 H4 120.5
N1 C5 C4 121.76(19)
N1 C5 C6 115.14(18)
C4 C5 C6 123.03(19)
N2 C6 C7 121.10(19)
N2 C6 C5 114.16(17)
C7 C6 C5 124.70(19)
C8 C7 C6 118.7(2)
C8 C7 H7 120.7
C6 C7 H7 120.7
C9 C8 C7 119.4(2)
C9 C8 H8 120.3
C7 C8 H8 120.3
C8 C9 C10 120.0(2)
C8 C9 H9 120.0
C10 C9 H9 120.0
N2 C10 C9 119.7(2)
N2 C10 C11 116.05(18)
C9 C10 C11 124.1(2)
C10 C11 P1 111.33(14)
C10 C11 H11A 109.4
P1 C11 H11A 109.4
C10 C11 H11B 109.4
P1 C11 H11B 109.4
H11A C11 H11B 108.0
C14 C12 C15 110.0(2)
C14 C12 C13 107.1(2)
C15 C12 C13 108.5(2)
C14 C12 P1 113.74(18)
C15 C12 P1 109.34(17)
C13 C12 P1 107.94(16)
C12 C13 H13A 109.5
C12 C13 H13B 109.5
H13A C13 H13B 109.5
C12 C13 H13C 109.5
H13A C13 H13C 109.5
H13B C13 H13C 109.5
C12 C14 H14A 109.5
C12 C14 H14B 109.5
H14A C14 H14B 109.5
C12 C14 H14C 109.5
H14A C14 H14C 109.5
H14B C14 H14C 109.5
C12 C15 H15A 109.5
C12 C15 H15B 109.5
H15A C15 H15B 109.5
C12 C15 H15C 109.5
H15A C15 H15C 109.5
H15B C15 H15C 109.5
C18 C16 C17 109.4(2)
C18 C16 C19 107.69(19)
C17 C16 C19 107.75(19)
C18 C16 P1 115.80(17)
C17 C16 P1 109.13(15)
C19 C16 P1 106.81(16)
C16 C17 H17A 109.5
C16 C17 H17B 109.5
H17A C17 H17B 109.5
C16 C17 H17C 109.5
H17A C17 H17C 109.5
H17B C17 H17C 109.5
C16 C18 H18A 109.5
C16 C18 H18B 109.5
H18A C18 H18B 109.5
C16 C18 H18C 109.5
H18A C18 H18C 109.5
H18B C18 H18C 109.5
C16 C19 H19A 109.5
C16 C19 H19B 109.5
H19A C19 H19B 109.5
C16 C19 H19C 109.5
H19A C19 H19C 109.5
H19B C19 H19C 109.5
O1 C20 Ru1 174.2(2)
C21 O2 Ru1 123.29(13)
O3 C21 O2 127.1(2)
O3 C21 H21 116.5
O2 C21 H21 116.5
C41 Ru2 N4 177.05(8)
C41 Ru2 N3 101.35(8)
N4 Ru2 N3 77.48(7)
C41 Ru2 O5 105.36(8)
N4 Ru2 O5 77.32(6)
N3 Ru2 O5 85.77(6)
C41 Ru2 P2 97.67(7)
N4 Ru2 P2 83.08(5)
N3 Ru2 P2 159.02(5)
O5 Ru2 P2 97.70(4)
C41 Ru2 H2 85.0(8)
N4 Ru2 H2 92.3(8)
N3 Ru2 H2 86.7(8)
O5 Ru2 H2 168.3(8)
P2 Ru2 H2 86.2(8)
C32 P2 C33 104.29(9)
C32 P2 C37 103.58(10)
C33 P2 C37 110.39(9)
C32 P2 Ru2 99.44(7)
C33 P2 Ru2 120.73(7)
C37 P2 Ru2 115.43(6)
C22 N3 C26 118.50(19)
C22 N3 Ru2 125.93(16)
C26 N3 Ru2 115.30(14)
C31 N4 C27 120.86(18)
C31 N4 Ru2 122.05(13)
C27 N4 Ru2 116.74(14)
N3 C22 C23 122.4(2)
N3 C22 H22 118.8
C23 C22 H22 118.8
C24 C23 C22 119.5(2)
C24 C23 H23 120.3
C22 C23 H23 120.3
C23 C24 C25 118.7(2)
C23 C24 H24 120.6
C25 C24 H24 120.6
C24 C25 C26 119.6(2)
C24 C25 H25 120.2
C26 C25 H25 120.2
N3 C26 C25 121.2(2)
N3 C26 C27 115.42(17)
C25 C26 C27 123.3(2)
N4 C27 C28 121.0(2)
N4 C27 C26 114.82(19)
C28 C27 C26 124.18(19)
C29 C28 C27 118.3(2)
C29 C28 H28 120.9
C27 C28 H28 120.9
C30 C29 C28 120.6(2)
C30 C29 H29 119.7
C28 C29 H29 119.7
C29 C30 C31 118.8(2)
C29 C30 H30 120.6
C31 C30 H30 120.6
N4 C31 C30 120.47(19)
N4 C31 C32 117.20(18)
C30 C31 C32 122.22(19)
C31 C32 P2 112.39(14)
C31 C32 H32A 109.1
P2 C32 H32A 109.1
C31 C32 H32B 109.1
P2 C32 H32B 109.1
H32A C32 H32B 107.9
C34 C33 C35 108.5(2)
C34 C33 C36 109.68(18)
C35 C33 C36 108.11(19)
C34 C33 P2 108.90(14)
C35 C33 P2 106.73(14)
C36 C33 P2 114.75(16)
C33 C34 H34A 109.5
C33 C34 H34B 109.5
H34A C34 H34B 109.5
C33 C34 H34C 109.5
H34A C34 H34C 109.5
H34B C34 H34C 109.5
C33 C35 H35A 109.5
C33 C35 H35B 109.5
H35A C35 H35B 109.5
C33 C35 H35C 109.5
H35A C35 H35C 109.5
H35B C35 H35C 109.5
C33 C36 H36A 109.5
C33 C36 H36B 109.5
H36A C36 H36B 109.5
C33 C36 H36C 109.5
H36A C36 H36C 109.5
H36B C36 H36C 109.5
C38 C37 C40 108.37(18)
C38 C37 C39 108.93(18)
C40 C37 C39 108.04(18)
C38 C37 P2 114.13(15)
C40 C37 P2 107.18(14)
C39 C37 P2 110.01(15)
C37 C38 H38A 109.5
C37 C38 H38B 109.5
H38A C38 H38B 109.5
C37 C38 H38C 109.5
H38A C38 H38C 109.5
H38B C38 H38C 109.5
C37 C39 H39A 109.5
C37 C39 H39B 109.5
H39A C39 H39B 109.5
C37 C39 H39C 109.5
H39A C39 H39C 109.5
H39B C39 H39C 109.5
C37 C40 H40A 109.5
C37 C40 H40B 109.5
H40A C40 H40B 109.5
C37 C40 H40C 109.5
H40A C40 H40C 109.5
H40B C40 H40C 109.5
O4 C41 Ru2 177.1(2)
C42 O5 Ru2 125.84(14)
O5 C42 O6 126.9(2)
O5 C42 H42 116.5
O6 C42 H42 116.5

loop_
_geom_bond_atom_site_label_1
_geom_bond_atom_site_label_2
_geom_bond_distance
Ru1 C20 1.847(2)
Ru1 N2 2.0808(16)
Ru1 N1 2.1158(17)
Ru1 O2 2.2097(14)
Ru1 P1 2.2939(6)
Ru1 H1 1.47(2)
P1 C11 1.858(2)
P1 C12 1.884(2)
P1 C16 1.899(2)
N1 C1 1.351(3)
N1 C5 1.362(3)
N2 C10 1.349(3)
N2 C6 1.351(3)
C1 C2 1.381(3)
C1 H1A 0.9500
C2 C3 1.379(3)
C2 H2A 0.9500
C3 C4 1.391(3)
C3 H3 0.9500
C4 C5 1.391(3)
C4 H4 0.9500
C5 C6 1.482(3)
C6 C7 1.389(3)
C7 C8 1.385(3)
C7 H7 0.9500
C8 C9 1.383(3)
C8 H8 0.9500
C9 C10 1.392(3)
C9 H9 0.9500
C10 C11 1.503(3)
C11 H11A 0.9900
C11 H11B 0.9900
C12 C14 1.539(3)
C12 C15 1.541(4)
C12 C13 1.544(4)
C13 H13A 0.9800
C13 H13B 0.9800
C13 H13C 0.9800
C14 H14A 0.9800
C14 H14B 0.9800
C14 H14C 0.9800
C15 H15A 0.9800
C15 H15B 0.9800
C15 H15C 0.9800
C16 C18 1.532(3)
C16 C17 1.544(3)
C16 C19 1.544(3)
C17 H17A 0.9800
C17 H17B 0.9800
C17 H17C 0.9800
C18 H18A 0.9800
C18 H18B 0.9800
C18 H18C 0.9800
C19 H19A 0.9800
C19 H19B 0.9800
C19 H19C 0.9800
C20 O1 1.158(3)
O2 C21 1.252(2)
C21 O3 1.235(2)
C21 H21 0.9500
Ru2 C41 1.838(2)
Ru2 N4 2.0885(17)
Ru2 N3 2.1181(17)
Ru2 O5 2.2369(14)
Ru2 P2 2.2854(5)
Ru2 H2 1.50(2)
P2 C32 1.850(2)
P2 C33 1.885(2)
P2 C37 1.892(2)
N3 C22 1.344(3)
N3 C26 1.361(3)
N4 C31 1.341(3)
N4 C27 1.360(2)
C22 C23 1.382(3)
C22 H22 0.9500
C23 C24 1.381(4)
C23 H23 0.9500
C24 C25 1.382(4)
C24 H24 0.9500
C25 C26 1.394(3)
C25 H25 0.9500
C26 C27 1.475(3)
C27 C28 1.386(3)
C28 C29 1.385(3)
C28 H28 0.9500
C29 C30 1.385(3)
C29 H29 0.9500
C30 C31 1.395(3)
C30 H30 0.9500
C31 C32 1.506(3)
C32 H32A 0.9900
C32 H32B 0.9900
C33 C34 1.531(3)
C33 C35 1.533(3)
C33 C36 1.535(3)
C34 H34A 0.9800
C34 H34B 0.9800
C34 H34C 0.9800
C35 H35A 0.9800
C35 H35B 0.9800
C35 H35C 0.9800
C36 H36A 0.9800
C36 H36B 0.9800
C36 H36C 0.9800
C37 C38 1.533(3)
C37 C40 1.538(3)
C37 C39 1.539(3)
C38 H38A 0.9800
C38 H38B 0.9800
C38 H38C 0.9800
C39 H39A 0.9800
C39 H39B 0.9800
C39 H39C 0.9800
C40 H40A 0.9800
C40 H40B 0.9800
C40 H40C 0.9800
C41 O4 1.159(3)
O5 C42 1.241(3)
C42 O6 1.247(3)
C42 H42 0.9500

loop_
_geom_torsion_atom_site_label_1
_geom_torsion_atom_site_label_2
_geom_torsion_atom_site_label_3
_geom_torsion_atom_site_label_4
_geom_torsion
C20 Ru1 P1 C11 -156.25(10)
N2 Ru1 P1 C11 17.19(9)
N1 Ru1 P1 C11 12.40(17)
O2 Ru1 P1 C11 100.87(9)
C20 Ru1 P1 C12 -45.31(12)
N2 Ru1 P1 C12 128.14(11)
N1 Ru1 P1 C12 123.34(17)
O2 Ru1 P1 C12 -148.18(11)
C20 Ru1 P1 C16 94.23(11)
N2 Ru1 P1 C16 -92.33(9)
N1 Ru1 P1 C16 -97.12(16)
O2 Ru1 P1 C16 -8.65(9)
C20 Ru1 N1 C1 -1.13(19)
N2 Ru1 N1 C1 -174.58(18)
O2 Ru1 N1 C1 98.77(17)
P1 Ru1 N1 C1 -169.69(12)
C20 Ru1 N1 C5 -178.45(14)
N2 Ru1 N1 C5 8.10(13)
O2 Ru1 N1 C5 -78.56(14)
P1 Ru1 N1 C5 13.0(2)
N1 Ru1 N2 C10 172.54(17)
O2 Ru1 N2 C10 -105.32(16)
P1 Ru1 N2 C10 -5.81(15)
N1 Ru1 N2 C6 -11.89(14)
O2 Ru1 N2 C6 70.25(14)
P1 Ru1 N2 C6 169.76(14)
C5 N1 C1 C2 -2.2(3)
Ru1 N1 C1 C2 -179.48(16)
N1 C1 C2 C3 1.2(3)
C1 C2 C3 C4 0.5(3)
C2 C3 C4 C5 -0.9(3)
C1 N1 C5 C4 1.7(3)
Ru1 N1 C5 C4 179.29(15)
C1 N1 C5 C6 178.74(17)
Ru1 N1 C5 C6 -3.7(2)
C3 C4 C5 N1 -0.2(3)
C3 C4 C5 C6 -176.96(19)
C10 N2 C6 C7 7.0(3)
Ru1 N2 C6 C7 -168.65(15)
C10 N2 C6 C5 -170.87(18)
Ru1 N2 C6 C5 13.5(2)
N1 C5 C6 N2 -6.2(3)
C4 C5 C6 N2 170.74(19)
N1 C5 C6 C7 175.99(19)
C4 C5 C6 C7 -7.0(3)
N2 C6 C7 C8 -2.7(3)
C5 C6 C7 C8 174.89(19)
C6 C7 C8 C9 -3.0(3)
C7 C8 C9 C10 4.5(3)
C6 N2 C10 C9 -5.3(3)
Ru1 N2 C10 C9 170.06(15)
C6 N2 C10 C11 171.72(19)
Ru1 N2 C10 C11 -12.9(3)
C8 C9 C10 N2 -0.4(3)
C8 C9 C10 C11 -177.3(2)
N2 C10 C11 P1 28.9(2)
C9 C10 C11 P1 -154.19(18)
C12 P1 C11 C10 -152.66(16)
C16 P1 C11 C10 92.90(17)
Ru1 P1 C11 C10 -28.74(17)
C11 P1 C12 C14 -41.8(2)
C16 P1 C12 C14 67.1(2)
Ru1 P1 C12 C14 -150.42(18)
C11 P1 C12 C15 -165.20(17)
C16 P1 C12 C15 -56.31(19)
Ru1 P1 C12 C15 86.15(18)
C11 P1 C12 C13 76.90(19)
C16 P1 C12 C13 -174.22(17)
Ru1 P1 C12 C13 -31.8(2)
C11 P1 C16 C18 69.49(19)
C12 P1 C16 C18 -39.8(2)
Ru1 P1 C16 C18 176.95(15)
C11 P1 C16 C17 -166.63(16)
C12 P1 C16 C17 84.10(17)
Ru1 P1 C16 C17 -59.17(17)
C11 P1 C16 C19 -50.41(16)
C12 P1 C16 C19 -159.68(15)
Ru1 P1 C16 C19 57.05(16)
C20 Ru1 O2 C21 11.41(18)
N2 Ru1 O2 C21 -165.83(17)
N1 Ru1 O2 C21 -88.07(16)
P1 Ru1 O2 C21 111.82(16)
Ru1 O2 C21 O3 179.57(17)
C41 Ru2 P2 C32 164.44(10)
N4 Ru2 P2 C32 -18.44(8)
N3 Ru2 P2 C32 -40.60(16)
O5 Ru2 P2 C32 57.70(8)
C41 Ru2 P2 C33 51.48(10)
N4 Ru2 P2 C33 -131.40(9)
N3 Ru2 P2 C33 -153.56(15)
O5 Ru2 P2 C33 -55.25(9)
C41 Ru2 P2 C37 -85.53(10)
N4 Ru2 P2 C37 91.59(9)
N3 Ru2 P2 C37 69.43(16)
O5 Ru2 P2 C37 167.74(8)
C41 Ru2 N3 C22 0.77(19)
N4 Ru2 N3 C22 -176.45(18)
O5 Ru2 N3 C22 105.61(18)
P2 Ru2 N3 C22 -153.89(14)
C41 Ru2 N3 C26 174.71(15)
N4 Ru2 N3 C26 -2.52(14)
O5 Ru2 N3 C26 -80.46(14)
P2 Ru2 N3 C26 20.0(2)
N3 Ru2 N4 C31 -173.85(17)
O5 Ru2 N4 C31 -85.43(16)
P2 Ru2 N4 C31 14.10(15)
N3 Ru2 N4 C27 -0.53(14)
O5 Ru2 N4 C27 87.89(14)
P2 Ru2 N4 C27 -172.58(14)
C26 N3 C22 C23 -0.5(3)
Ru2 N3 C22 C23 173.30(16)
N3 C22 C23 C24 0.8(4)
C22 C23 C24 C25 -0.7(3)
C23 C24 C25 C26 0.3(3)
C22 N3 C26 C25 0.0(3)
Ru2 N3 C26 C25 -174.43(16)
C22 N3 C26 C27 179.39(18)
Ru2 N3 C26 C27 5.0(2)
C24 C25 C26 N3 0.1(3)
C24 C25 C26 C27 -179.2(2)
C31 N4 C27 C28 -2.2(3)
Ru2 N4 C27 C28 -175.56(15)
C31 N4 C27 C26 176.66(18)
Ru2 N4 C27 C26 3.3(2)
N3 C26 C27 N4 -5.4(3)
C25 C26 C27 N4 173.96(19)
N3 C26 C27 C28 173.35(19)
C25 C26 C27 C28 -7.3(3)
N4 C27 C28 C29 0.9(3)
C26 C27 C28 C29 -177.80(19)
C27 C28 C29 C30 0.0(3)
C28 C29 C30 C31 0.3(3)
C27 N4 C31 C30 2.5(3)
Ru2 N4 C31 C30 175.50(15)
C27 N4 C31 C32 -173.71(18)
Ru2 N4 C31 C32 -0.7(2)
C29 C30 C31 N4 -1.5(3)
C29 C30 C31 C32 174.5(2)
N4 C31 C32 P2 -17.8(2)
C30 C31 C32 P2 166.16(17)
C33 P2 C32 C31 149.61(15)
C37 P2 C32 C31 -94.83(16)
Ru2 P2 C32 C31 24.37(16)
C32 P2 C33 C34 167.54(16)
C37 P2 C33 C34 56.86(18)
Ru2 P2 C33 C34 -82.07(16)
C32 P2 C33 C35 -75.54(18)
C37 P2 C33 C35 173.77(16)
Ru2 P2 C33 C35 34.84(18)
C32 P2 C33 C36 44.19(18)
C37 P2 C33 C36 -66.50(18)
Ru2 P2 C33 C36 154.58(14)
C32 P2 C37 C38 -68.32(17)
C33 P2 C37 C38 42.82(19)
Ru2 P2 C37 C38 -175.88(13)
C32 P2 C37 C40 51.67(16)
C33 P2 C37 C40 162.81(14)
Ru2 P2 C37 C40 -55.89(16)
C32 P2 C37 C39 168.90(14)
C33 P2 C37 C39 -79.96(16)
Ru2 P2 C37 C39 61.34(15)
C41 Ru2 O5 C42 9.23(18)
N4 Ru2 O5 C42 -169.50(17)
N3 Ru2 O5 C42 -91.39(17)
P2 Ru2 O5 C42 109.41(16)
Ru2 O5 C42 O6 170.20(16)
